data_7021802
loop_
_publ_author_name
'Xie, Yun-Peng'
'Mak, Thomas C. W.'

_publ_section_title
;
 New synthesis of silver phosphonate complexes from polymeric silver
 phenylethynide as a structure-directing precursor.
;
_journal_issue 36
_journal_name_full 'Dalton transactions (Cambridge, England : 2003)'
_journal_page_first 12869
_journal_page_last 12872
_journal_paper_doi 10.1039/c3dt51461g
_journal_volume 42
_journal_year 2013
_chemical_formula_sum 'C16 H22 Ag N4 O3 P'
_chemical_formula_weight 457.22
_chemical_name_systematic
;
 ?
;
_space_group_IT_number 14
_symmetry_cell_setting monoclinic
_symmetry_space_group_name_Hall '-P 2yn'
_symmetry_space_group_name_H-M 'P 1 21/n 1'
_atom_sites_solution_hydrogens geom
_atom_sites_solution_primary direct
_atom_sites_solution_secondary difmap
_audit_creation_method SHELXL-97
_cell_angle_alpha 90.00
_cell_angle_beta 108.0820(10)
_cell_angle_gamma 90.00
_cell_formula_units_Z 4
_cell_length_a 12.2047(7)
_cell_length_b 11.1686(7)
_cell_length_c 14.7082(9)
_cell_measurement_temperature 296(2)
_cell_volume 1905.9(2)
_computing_cell_refinement SAINT(Bruker,2001)
_computing_data_collection APEX2(Bruker,2003)
_computing_data_reduction APEX2(Bruker,2003)
_computing_structure_refinement 'SHELXL-97 (Sheldrick, 1997)'
_computing_structure_solution 'SHELXS-97 (Sheldrick, 1990)'
_diffrn_ambient_temperature 296(2)
_diffrn_measured_fraction_theta_full 0.993
_diffrn_measured_fraction_theta_max 0.993
_diffrn_radiation_monochromator graphite
_diffrn_radiation_source 'fine-focus sealed tube'
_diffrn_radiation_type MoK\a
_diffrn_radiation_wavelength 0.71073
_diffrn_reflns_av_R_equivalents 0.0347
_diffrn_reflns_av_sigmaI/netI 0.0246
_diffrn_reflns_limit_h_max 16
_diffrn_reflns_limit_h_min -16
_diffrn_reflns_limit_k_max 14
_diffrn_reflns_limit_k_min -14
_diffrn_reflns_limit_l_max 19
_diffrn_reflns_limit_l_min -19
_diffrn_reflns_number 19604
_diffrn_reflns_theta_full 27.97
_diffrn_reflns_theta_max 27.97
_diffrn_reflns_theta_min 1.90
_exptl_absorpt_coefficient_mu 1.163
_exptl_absorpt_correction_T_max 0.834
_exptl_absorpt_correction_T_min 0.795
_exptl_absorpt_correction_type multi-scan
_exptl_absorpt_process_details SADABS
_exptl_crystal_colour colorless
_exptl_crystal_density_diffrn 1.593
_exptl_crystal_density_method 'not measured'
_exptl_crystal_description block
_exptl_crystal_F_000 928
_exptl_crystal_size_max 0.20
_exptl_crystal_size_mid 0.18
_exptl_crystal_size_min 0.16
_refine_diff_density_max 0.538
_refine_diff_density_min -0.544
_refine_diff_density_rms 0.058
_refine_ls_extinction_method none
_refine_ls_goodness_of_fit_ref 1.026
_refine_ls_hydrogen_treatment mixed
_refine_ls_matrix_type full
_refine_ls_number_parameters 230
_refine_ls_number_reflns 4559
_refine_ls_number_restraints 0
_refine_ls_restrained_S_all 1.026
_refine_ls_R_factor_all 0.0384
_refine_ls_R_factor_gt 0.0280
_refine_ls_shift/su_max 0.001
_refine_ls_shift/su_mean 0.000
_refine_ls_structure_factor_coef Fsqd
_refine_ls_weighting_details 'calc w=1/[\s^2^(Fo^2^)+(0.0335P)^2^+1.2147P] where P=(Fo^2^+2Fc^2^)/3'
_refine_ls_weighting_scheme calc
_refine_ls_wR_factor_gt 0.0715
_refine_ls_wR_factor_ref 0.0772
_reflns_number_gt 3768
_reflns_number_total 4559
_reflns_threshold_expression >2sigma(I)
_cod_data_source_file c3dt51461g.txt
_cod_data_source_block 2
_cod_depositor_comments
;
The following automatic conversions were performed:

'_exptl_absorpt_correction_type' value 'Multi-scan' changed to
'multi-scan' according to
/home/saulius/struct/CIF-dictionaries/cif_core.dic dictionary named
'cif_core.dic' version 2.4.2 from 2011-04-26.

Automatic conversion script
Id: cif_fix_values 1891 2012-01-12 08:04:46Z andrius 
;
_cod_original_sg_symbol_H-M p21/n
_cod_database_code 7021802

loop_
_symmetry_equiv_pos_as_xyz
'x, y, z'
'-x+1/2, y+1/2, -z+1/2'
'-x, -y, -z'
'x-1/2, -y-1/2, z-1/2'

loop_
_atom_site_label
_atom_site_type_symbol
_atom_site_fract_x
_atom_site_fract_y
_atom_site_fract_z
_atom_site_U_iso_or_equiv
_atom_site_adp_type
_atom_site_occupancy
_atom_site_symmetry_multiplicity
_atom_site_calc_flag
_atom_site_refinement_flags
Ag Ag 0.461676(18) 0.433627(18) 0.582006(13) 0.05003(8) Uani 1 1 d .
P1 P 0.84053(5) 0.42803(5) 0.49792(4) 0.03488(13) Uani 1 1 d .
O1 O 0.73687(16) 0.42237(16) 0.53182(14) 0.0526(5) Uani 1 1 d .
O2 O 0.94957(17) 0.39360(17) 0.58401(11) 0.0451(4) Uani 1 1 d .
O3 O 0.86150(14) 0.54612(14) 0.45559(12) 0.0417(4) Uani 1 1 d .
N1 N 0.36664(16) 0.28580(16) 0.50818(13) 0.0375(4) Uani 1 1 d .
N2 N 0.25440(16) 0.26688(16) 0.50156(13) 0.0378(4) Uani 1 1 d .
H2 H 0.2131 0.3161 0.5219 0.045 Uiso 1 1 calc R
N3 N 0.58554(16) 0.54295(17) 0.67716(13) 0.0382(4) Uani 1 1 d .
N4 N 0.69754(17) 0.54325(18) 0.67815(13) 0.0403(4) Uani 1 1 d .
H4 H 0.7244 0.4982 0.6427 0.048 Uiso 1 1 calc R
C1 C 0.5184(2) 0.1802(3) 0.4624(2) 0.0591(7) Uani 1 1 d .
H1A H 0.5619 0.2497 0.4909 0.089 Uiso 1 1 calc R
H1B H 0.5152 0.1750 0.3965 0.089 Uiso 1 1 calc R
H1C H 0.5548 0.1098 0.4958 0.089 Uiso 1 1 calc R
C2 C 0.3992(2) 0.1898(2) 0.46879(16) 0.0397(5) Uani 1 1 d .
C3 C 0.3065(2) 0.1110(2) 0.4376(2) 0.0500(6) Uani 1 1 d .
H3 H 0.3061 0.0376 0.4076 0.060 Uiso 1 1 calc R
C4 C 0.2162(2) 0.1626(2) 0.45962(17) 0.0426(5) Uani 1 1 d .
C5 C 0.0954(2) 0.1214(3) 0.4451(3) 0.0695(9) Uani 1 1 d .
H5A H 0.0549 0.1807 0.4695 0.104 Uiso 1 1 calc R
H5B H 0.0967 0.0472 0.4784 0.104 Uiso 1 1 calc R
H5C H 0.0570 0.1098 0.3781 0.104 Uiso 1 1 calc R
C6 C 0.4691(2) 0.6471(3) 0.7628(2) 0.0537(6) Uani 1 1 d .
H6A H 0.4096 0.5972 0.7224 0.081 Uiso 1 1 calc R
H6B H 0.4482 0.7297 0.7501 0.081 Uiso 1 1 calc R
H6C H 0.4782 0.6295 0.8286 0.081 Uiso 1 1 calc R
C7 C 0.5794(2) 0.6236(2) 0.74302(16) 0.0381(5) Uani 1 1 d .
C8 C 0.6877(2) 0.6750(2) 0.78426(16) 0.0426(5) Uani 1 1 d .
H8 H 0.7069 0.7334 0.8316 0.051 Uiso 1 1 calc R
C9 C 0.7602(2) 0.6221(2) 0.74100(16) 0.0418(5) Uani 1 1 d .
C10 C 0.8855(2) 0.6396(3) 0.7537(2) 0.0670(8) Uani 1 1 d .
H10A H 0.9086 0.5871 0.7114 0.101 Uiso 1 1 calc R
H10B H 0.9296 0.6220 0.8187 0.101 Uiso 1 1 calc R
H10C H 0.8988 0.7212 0.7394 0.101 Uiso 1 1 calc R
C11 C 0.82699(18) 0.31448(19) 0.40802(15) 0.0349(4) Uani 1 1 d .
C12 C 0.8488(2) 0.3410(2) 0.32305(16) 0.0429(5) Uani 1 1 d .
H12 H 0.8748 0.4169 0.3137 0.051 Uiso 1 1 calc R
C13 C 0.8319(2) 0.2549(3) 0.25189(18) 0.0537(7) Uani 1 1 d .
H13 H 0.8467 0.2733 0.1952 0.064 Uiso 1 1 calc R
C14 C 0.7936(2) 0.1430(3) 0.2651(2) 0.0579(7) Uani 1 1 d .
H14 H 0.7809 0.0862 0.2167 0.070 Uiso 1 1 calc R
C15 C 0.7738(2) 0.1142(2) 0.3494(2) 0.0560(7) Uani 1 1 d .
H15 H 0.7493 0.0376 0.3585 0.067 Uiso 1 1 calc R
C16 C 0.7904(2) 0.1996(2) 0.42127(18) 0.0453(5) Uani 1 1 d .
H16 H 0.7770 0.1799 0.4783 0.054 Uiso 1 1 calc R
H0 H 1.007(3) 0.407(3) 0.573(2) 0.051(9) Uiso 1 1 d .

loop_
_atom_site_aniso_label
_atom_site_aniso_U_11
_atom_site_aniso_U_22
_atom_site_aniso_U_33
_atom_site_aniso_U_23
_atom_site_aniso_U_13
_atom_site_aniso_U_12
Ag 0.05668(13) 0.04919(12) 0.04505(12) -0.01181(8) 0.01700(9) -0.01928(9)
P1 0.0366(3) 0.0351(3) 0.0365(3) -0.0061(2) 0.0166(2) 0.0018(2)
O1 0.0480(10) 0.0585(11) 0.0622(11) -0.0208(9) 0.0329(9) -0.0063(8)
O2 0.0480(11) 0.0510(10) 0.0358(8) 0.0036(7) 0.0121(8) -0.0045(8)
O3 0.0433(9) 0.0356(8) 0.0489(9) -0.0015(7) 0.0182(7) 0.0058(7)
N1 0.0364(10) 0.0340(9) 0.0407(9) -0.0032(7) 0.0101(8) -0.0004(7)
N2 0.0352(10) 0.0349(9) 0.0437(10) -0.0037(8) 0.0127(8) 0.0044(8)
N3 0.0364(10) 0.0400(10) 0.0389(10) -0.0059(8) 0.0126(8) -0.0034(8)
N4 0.0394(10) 0.0473(11) 0.0372(9) -0.0060(8) 0.0164(8) 0.0006(8)
C1 0.0510(15) 0.0552(16) 0.0783(19) 0.0048(14) 0.0305(14) 0.0123(13)
C2 0.0384(12) 0.0365(11) 0.0436(12) 0.0009(9) 0.0122(9) 0.0058(9)
C3 0.0504(14) 0.0322(11) 0.0636(16) -0.0100(11) 0.0122(12) 0.0049(10)
C4 0.0375(12) 0.0335(11) 0.0513(13) -0.0017(9) 0.0060(10) 0.0001(9)
C5 0.0416(15) 0.0571(18) 0.101(2) -0.0008(17) 0.0095(15) -0.0069(13)
C6 0.0464(14) 0.0588(16) 0.0605(16) -0.0080(13) 0.0232(12) 0.0035(12)
C7 0.0408(12) 0.0363(11) 0.0381(11) -0.0020(9) 0.0138(9) 0.0006(9)
C8 0.0458(13) 0.0451(13) 0.0361(11) -0.0075(9) 0.0116(10) -0.0064(10)
C9 0.0380(12) 0.0519(14) 0.0347(11) 0.0015(10) 0.0101(9) -0.0068(10)
C10 0.0428(15) 0.102(3) 0.0557(16) -0.0080(16) 0.0146(12) -0.0154(16)
C11 0.0301(10) 0.0379(11) 0.0370(10) -0.0057(8) 0.0109(8) 0.0068(8)
C12 0.0422(12) 0.0467(13) 0.0408(12) -0.0048(10) 0.0144(10) 0.0048(10)
C13 0.0485(14) 0.0737(19) 0.0395(12) -0.0142(12) 0.0144(11) 0.0069(13)
C14 0.0492(15) 0.0614(17) 0.0582(16) -0.0297(13) 0.0095(12) 0.0015(13)
C15 0.0515(15) 0.0427(14) 0.0709(18) -0.0172(13) 0.0147(13) -0.0044(12)
C16 0.0447(13) 0.0422(13) 0.0503(13) -0.0059(10) 0.0166(11) 0.0007(10)

loop_
_atom_type_symbol
_atom_type_description
_atom_type_scat_dispersion_real
_atom_type_scat_dispersion_imag
_atom_type_scat_source
Ag Ag -0.8971 1.1015 'International Tables Vol C Tables 4.2.6.8 and 6.1.1.4'
P P 0.1023 0.0942 'International Tables Vol C Tables 4.2.6.8 and 6.1.1.4'
O O 0.0106 0.0060 'International Tables Vol C Tables 4.2.6.8 and 6.1.1.4'
N N 0.0061 0.0033 'International Tables Vol C Tables 4.2.6.8 and 6.1.1.4'
C C 0.0033 0.0016 'International Tables Vol C Tables 4.2.6.8 and 6.1.1.4'
H H 0.0000 0.0000 'International Tables Vol C Tables 4.2.6.8 and 6.1.1.4'

loop_
_geom_angle_atom_site_label_1
_geom_angle_atom_site_label_2
_geom_angle_atom_site_label_3
_geom_angle
_geom_angle_site_symmetry_3
N3 Ag N1 164.14(7) .
N3 Ag Ag 85.12(5) 3_666
N1 Ag Ag 102.49(5) 3_666
O1 P1 O3 116.22(10) .
O1 P1 O2 108.21(11) .
O3 P1 O2 109.58(10) .
O1 P1 C11 108.65(10) .
O3 P1 C11 107.45(10) .
O2 P1 C11 106.29(10) .
P1 O2 H0 112(2) .
C2 N1 N2 105.82(18) .
C2 N1 Ag 131.29(16) .
N2 N1 Ag 122.57(14) .
C4 N2 N1 111.65(18) .
C4 N2 H2 124.2 .
N1 N2 H2 124.2 .
C7 N3 N4 105.75(18) .
C7 N3 Ag 132.88(16) .
N4 N3 Ag 121.35(14) .
C9 N4 N3 111.54(18) .
C9 N4 H4 124.2 .
N3 N4 H4 124.2 .
C2 C1 H1A 109.5 .
C2 C1 H1B 109.5 .
H1A C1 H1B 109.5 .
C2 C1 H1C 109.5 .
H1A C1 H1C 109.5 .
H1B C1 H1C 109.5 .
N1 C2 C3 109.2(2) .
N1 C2 C1 120.8(2) .
C3 C2 C1 129.9(2) .
C4 C3 C2 106.6(2) .
C4 C3 H3 126.7 .
C2 C3 H3 126.7 .
N2 C4 C3 106.6(2) .
N2 C4 C5 121.5(2) .
C3 C4 C5 131.8(2) .
C4 C5 H5A 109.5 .
C4 C5 H5B 109.5 .
H5A C5 H5B 109.5 .
C4 C5 H5C 109.5 .
H5A C5 H5C 109.5 .
H5B C5 H5C 109.5 .
C7 C6 H6A 109.5 .
C7 C6 H6B 109.5 .
H6A C6 H6B 109.5 .
C7 C6 H6C 109.5 .
H6A C6 H6C 109.5 .
H6B C6 H6C 109.5 .
N3 C7 C8 109.4(2) .
N3 C7 C6 121.1(2) .
C8 C7 C6 129.5(2) .
C9 C8 C7 106.4(2) .
C9 C8 H8 126.8 .
C7 C8 H8 126.8 .
N4 C9 C8 106.9(2) .
N4 C9 C10 121.2(2) .
C8 C9 C10 131.9(2) .
C9 C10 H10A 109.5 .
C9 C10 H10B 109.5 .
H10A C10 H10B 109.5 .
C9 C10 H10C 109.5 .
H10A C10 H10C 109.5 .
H10B C10 H10C 109.5 .
C12 C11 C16 118.8(2) .
C12 C11 P1 120.71(18) .
C16 C11 P1 120.41(17) .
C11 C12 C13 120.4(2) .
C11 C12 H12 119.8 .
C13 C12 H12 119.8 .
C14 C13 C12 120.2(3) .
C14 C13 H13 119.9 .
C12 C13 H13 119.9 .
C13 C14 C15 120.3(2) .
C13 C14 H14 119.8 .
C15 C14 H14 119.8 .
C14 C15 C16 120.0(3) .
C14 C15 H15 120.0 .
C16 C15 H15 120.0 .
C15 C16 C11 120.2(2) .
C15 C16 H16 119.9 .
C11 C16 H16 119.9 .

loop_
_geom_bond_atom_site_label_1
_geom_bond_atom_site_label_2
_geom_bond_distance
_geom_bond_site_symmetry_2
Ag N3 2.1027(18) .
Ag N1 2.1139(18) .
Ag Ag 3.2083(4) 3_666
P1 O1 1.4982(18) .
P1 O3 1.5138(17) .
P1 O2 1.5736(18) .
P1 C11 1.802(2) .
O2 H0 0.78(3) .
N1 C2 1.336(3) .
N1 N2 1.359(3) .
N2 C4 1.332(3) .
N2 H2 0.8600 .
N3 C7 1.342(3) .
N3 N4 1.363(3) .
N4 C9 1.333(3) .
N4 H4 0.8600 .
C1 C2 1.490(3) .
C1 H1A 0.9600 .
C1 H1B 0.9600 .
C1 H1C 0.9600 .
C2 C3 1.394(3) .
C3 C4 1.368(4) .
C3 H3 0.9300 .
C4 C5 1.496(4) .
C5 H5A 0.9600 .
C5 H5B 0.9600 .
C5 H5C 0.9600 .
C6 C7 1.486(3) .
C6 H6A 0.9600 .
C6 H6B 0.9600 .
C6 H6C 0.9600 .
C7 C8 1.395(3) .
C8 C9 1.374(3) .
C8 H8 0.9300 .
C9 C10 1.494(4) .
C10 H10A 0.9600 .
C10 H10B 0.9600 .
C10 H10C 0.9600 .
C11 C12 1.388(3) .
C11 C16 1.392(3) .
C12 C13 1.389(3) .
C12 H12 0.9300 .
C13 C14 1.369(4) .
C13 H13 0.9300 .
C14 C15 1.374(4) .
C14 H14 0.9300 .
C15 C16 1.391(3) .
C15 H15 0.9300 .
C16 H16 0.9300 .

loop_
_geom_hbond_atom_site_label_D
_geom_hbond_atom_site_label_H
_geom_hbond_atom_site_label_A
_geom_hbond_distance_DH
_geom_hbond_distance_HA
_geom_hbond_distance_DA
_geom_hbond_angle_DHA
_geom_hbond_site_symmetry_A
N2 H2 O3 0.86 1.87 2.704(2) 163.4 3_666
C14 H14 O3 0.93 2.63 3.387(3) 139.2 2_645
N4 H4 O1 0.86 1.88 2.707(2) 159.4 .

loop_
_geom_torsion_atom_site_label_1
_geom_torsion_atom_site_label_2
_geom_torsion_atom_site_label_3
_geom_torsion_atom_site_label_4
_geom_torsion
_geom_torsion_site_symmetry_1
N3 Ag N1 C2 -51.0(4) .
Ag Ag N1 C2 66.4(2) 3_666
N3 Ag N1 N2 121.5(3) .
Ag Ag N1 N2 -121.02(15) 3_666
C2 N1 N2 C4 0.1(2) .
Ag N1 N2 C4 -174.10(15) .
N1 Ag N3 C7 -118.6(3) .
Ag Ag N3 C7 121.8(2) 3_666
N1 Ag N3 N4 63.5(3) .
Ag Ag N3 N4 -56.10(16) 3_666
C7 N3 N4 C9 -0.9(3) .
Ag N3 N4 C9 177.52(15) .
N2 N1 C2 C3 0.0(3) .
Ag N1 C2 C3 173.48(17) .
N2 N1 C2 C1 179.3(2) .
Ag N1 C2 C1 -7.2(3) .
N1 C2 C3 C4 -0.1(3) .
C1 C2 C3 C4 -179.3(3) .
N1 N2 C4 C3 -0.1(3) .
N1 N2 C4 C5 179.4(2) .
C2 C3 C4 N2 0.1(3) .
C2 C3 C4 C5 -179.3(3) .
N4 N3 C7 C8 0.6(3) .
Ag N3 C7 C8 -177.56(16) .
N4 N3 C7 C6 -179.4(2) .
Ag N3 C7 C6 2.4(3) .
N3 C7 C8 C9 -0.1(3) .
C6 C7 C8 C9 179.9(2) .
N3 N4 C9 C8 0.8(3) .
N3 N4 C9 C10 -179.1(2) .
C7 C8 C9 N4 -0.4(3) .
C7 C8 C9 C10 179.5(3) .
O1 P1 C11 C12 133.70(19) .
O3 P1 C11 C12 7.2(2) .
O2 P1 C11 C12 -110.06(19) .
O1 P1 C11 C16 -44.0(2) .
O3 P1 C11 C16 -170.47(18) .
O2 P1 C11 C16 72.3(2) .
C16 C11 C12 C13 1.3(3) .
P1 C11 C12 C13 -176.40(19) .
C11 C12 C13 C14 0.0(4) .
C12 C13 C14 C15 -1.4(4) .
C13 C14 C15 C16 1.3(4) .
C14 C15 C16 C11 0.0(4) .
C12 C11 C16 C15 -1.3(3) .
P1 C11 C16 C15 176.36(19) .
